data_2106490
loop_
_publ_author_name
'Brown, D.'
'Petcher, T.J.'
'Smith, A.J.'

_publ_section_title
;
 The Crystal Structure of Protactinium oxytribromide
;
_journal_name_full 'Acta Crystallographica B (24,1968-38,1982)'
_journal_page_first 1382
_journal_page_last 1385
_journal_volume 31
_journal_year 1975
_chemical_formula_sum 'Br3 O Pa'
_chemical_name_systematic 'Pa O Br3'
_space_group_IT_number 12
_symmetry_space_group_name_Hall '-C 2y'
_symmetry_space_group_name_H-M 'C 1 2/m 1'
_cell_angle_alpha 90
_cell_angle_beta 113.67
_cell_angle_gamma 90
_cell_formula_units_Z 4
_cell_length_a 16.911
_cell_length_b 3.871
_cell_length_c 9.334
_cell_volume 559.623
_citation_journal_id_ASTM ACBCAR
_cod_data_source_file Brown_ACBCAR_1975_1977.cif
_cod_data_source_block Br3O1Pa1
_cod_original_cell_volume 559.6229
_cod_original_formula_sum 'Br3 O1 Pa1'
_cod_database_code 2106490

loop_
_symmetry_equiv_pos_as_xyz
x,y,z
-x,y,-z
-x,-y,-z
x,-y,z
x+1/2,y+1/2,z
-x+1/2,y+1/2,-z
-x+1/2,-y+1/2,-z
x+1/2,-y+1/2,z

loop_
_atom_site_label
_atom_site_type_symbol
_atom_site_fract_x
_atom_site_fract_y
_atom_site_fract_z
_atom_site_occupancy
_atom_site_U_iso_or_equiv
O1 O-2 0.231 0.5 0.421 1 0.0
Pa1 Pa+5 0.196 0 0.3151 1 0.0
Br2 Br-1 0.33 0 0.2495 1 0.0
Br3 Br-1 0.1169 0.5 0.0659 1 0.0
Br1 Br-1 0.0479 0 0.3503 1 0.0
